data_7133439
loop_
_publ_author_name
'Zhou, Honggui'
'Li, Zhefeng'
'Chen, Juehong'
'Zhou, Si'
'Wang, Xinyu'
'Zhang, Linwei'
'Chen, Jiuxi'
'Lv, Ningning'

_publ_section_title
;
 Synthesis of polysubstituted pyridazines <i>via</i> Cu-mediated
 C(sp<sup>3</sup>)-C(sp<sup>3</sup>) coupling/annulation of saturated
 ketones with acylhydrazones.
;
_journal_issue 71
_journal_name_full 'Chemical communications (Cambridge, England)'
_journal_page_first 9546
_journal_page_last 9549
_journal_paper_doi 10.1039/d4cc02760d
_journal_volume 60
_journal_year 2024
_chemical_formula_sum 'C22 H15 F N2'
_chemical_formula_weight 326.36
_space_group_crystal_system triclinic
_space_group_IT_number 2
_space_group_name_Hall '-P 1'
_space_group_name_H-M_alt 'P -1'
_atom_sites_solution_hydrogens geom
_audit_block_doi 10.5517/ccdc.csd.cc2drs76
_audit_creation_method SHELXL-2013
_audit_update_record
;
2022-12-19 deposited with the CCDC.	2024-07-30 downloaded from the CCDC.
;
_cell_angle_alpha 103.314(11)
_cell_angle_beta 100.861(12)
_cell_angle_gamma 113.664(11)
_cell_formula_units_Z 2
_cell_length_a 8.757(4)
_cell_length_b 9.973(4)
_cell_length_c 11.506(4)
_cell_measurement_reflns_used 5264
_cell_measurement_temperature 213(2)
_cell_measurement_theta_max 54.211
_cell_measurement_theta_min 4.982
_cell_volume 850.0(6)
_computing_cell_refinement 'Bruker SAINT'
_computing_data_collection 'Bruker APEX2'
_computing_data_reduction 'Bruker SAINT'
_computing_molecular_graphics 'Bruker SHELXTL'
_computing_publication_material 'Bruker SHELXTL'
_computing_structure_refinement 'SHELXL-2013 (Sheldrick, 2013)'
_computing_structure_solution 'SHELXS-97 (Sheldrick 2008)'
_diffrn_ambient_temperature 213(2)
_diffrn_measured_fraction_theta_full 0.978
_diffrn_measured_fraction_theta_max 0.978
_diffrn_measurement_device_type 'Bruker APEX-II CCD'
_diffrn_measurement_method '\f and \w scans'
_diffrn_radiation_type MoK\a
_diffrn_radiation_wavelength 0.71073
_diffrn_reflns_av_R_equivalents 0.0694
_diffrn_reflns_av_unetI/netI 0.0579
_diffrn_reflns_Laue_measured_fraction_full 0.978
_diffrn_reflns_Laue_measured_fraction_max 0.978
_diffrn_reflns_limit_h_max 10
_diffrn_reflns_limit_h_min -10
_diffrn_reflns_limit_k_max 12
_diffrn_reflns_limit_k_min -12
_diffrn_reflns_limit_l_max 13
_diffrn_reflns_limit_l_min -13
_diffrn_reflns_number 11393
_diffrn_reflns_point_group_measured_fraction_full 0.978
_diffrn_reflns_point_group_measured_fraction_max 0.978
_diffrn_reflns_theta_full 25.242
_diffrn_reflns_theta_max 25.496
_diffrn_reflns_theta_min 2.371
_exptl_absorpt_coefficient_mu 0.083
_exptl_absorpt_correction_T_max 0.7456
_exptl_absorpt_correction_T_min 0.5125
_exptl_absorpt_correction_type multi-scan
_exptl_absorpt_process_details sadabs
_exptl_crystal_colour colorless
_exptl_crystal_density_diffrn 1.275
_exptl_crystal_description prismatic
_exptl_crystal_F_000 340
_exptl_crystal_size_max 0.200
_exptl_crystal_size_mid 0.150
_exptl_crystal_size_min 0.120
_refine_diff_density_max 0.282
_refine_diff_density_min -0.247
_refine_diff_density_rms 0.056
_refine_ls_extinction_coef 0.062(12)
_refine_ls_extinction_expression Fc^*^=kFc[1+0.001xFc^2^\l^3^/sin(2\q)]^-1/4^
_refine_ls_extinction_method SHELXL
_refine_ls_goodness_of_fit_ref 1.055
_refine_ls_hydrogen_treatment constr
_refine_ls_matrix_type full
_refine_ls_number_parameters 227
_refine_ls_number_reflns 3083
_refine_ls_number_restraints 0
_refine_ls_restrained_S_all 1.055
_refine_ls_R_factor_all 0.0952
_refine_ls_R_factor_gt 0.0673
_refine_ls_shift/su_max 0.001
_refine_ls_shift/su_mean 0.000
_refine_ls_structure_factor_coef Fsqd
_refine_ls_weighting_details 'w=1/[\s^2^(Fo^2^)+(0.1030P)^2^+0.2391P] where P=(Fo^2^+2Fc^2^)/3'
_refine_ls_weighting_scheme calc
_refine_ls_wR_factor_gt 0.1716
_refine_ls_wR_factor_ref 0.1990
_reflns_Friedel_coverage 0.000
_reflns_number_gt 2170
_reflns_number_total 3083
_reflns_threshold_expression 'I > 2\s(I)'
_cod_data_source_file d4cc02760d2.cif
_cod_data_source_block mo_dd22115_0m
_cod_depositor_comments 'Adding full bibliography for 7133439.cif.'
_cod_original_cell_volume 850.1(6)
_cod_database_code 7133439
_shelx_space_group_comment
; 
The symmetry employed for this shelxl refinement is uniquely defined 
by the following loop, which should always be used as a source of 
symmetry information in preference to the above space-group names. 
They are only intended as comments. 
;
_shelx_estimated_absorpt_t_min 0.984
_shelx_estimated_absorpt_t_max 0.990
_shelxl_version_number 2013-4

loop_
_space_group_symop_operation_xyz
'x, y, z'
'-x, -y, -z'

loop_
_atom_site_label
_atom_site_type_symbol
_atom_site_fract_x
_atom_site_fract_y
_atom_site_fract_z
_atom_site_U_iso_or_equiv
_atom_site_adp_type
_atom_site_occupancy
_atom_site_site_symmetry_order
_atom_site_calc_flag
_atom_site_refinement_flags_posn
_atom_site_refinement_flags_adp
_atom_site_refinement_flags_occupancy
_atom_site_disorder_assembly
_atom_site_disorder_group
F1 F 0.9593(2) 0.86022(17) 1.05594(15) 0.0720(5) Uani 1 1 d . . . . .
N1 N 0.2112(3) 0.1651(2) 0.47866(19) 0.0486(6) Uani 1 1 d . . . . .
N2 N 0.2798(3) 0.0987(2) 0.40347(19) 0.0493(6) Uani 1 1 d . . . . .
C1 C 0.3157(3) 0.2914(3) 0.5818(2) 0.0436(6) Uani 1 1 d . . . . .
C2 C 0.4997(3) 0.3577(3) 0.6157(2) 0.0430(6) Uani 1 1 d . . . . .
C3 C 0.5677(3) 0.2914(3) 0.5346(2) 0.0478(6) Uani 1 1 d . . . . .
H3 H 0.6899 0.3335 0.5509 0.057 Uiso 1 1 calc R U . . .
C4 C 0.4536(3) 0.1611(3) 0.4280(2) 0.0452(6) Uani 1 1 d . . . . .
C5 C 0.5181(3) 0.0839(3) 0.3369(2) 0.0467(6) Uani 1 1 d . . . . .
C6 C 0.6830(4) 0.0934(3) 0.3728(3) 0.0556(7) Uani 1 1 d . . . . .
H6 H 0.7551 0.1482 0.4569 0.067 Uiso 1 1 calc R U . . .
C7 C 0.7440(4) 0.0234(3) 0.2871(3) 0.0626(8) Uani 1 1 d . . . . .
H7 H 0.8568 0.0314 0.3127 0.075 Uiso 1 1 calc R U . . .
C8 C 0.6375(5) -0.0581(3) 0.1639(3) 0.0669(9) Uani 1 1 d . . . . .
H8 H 0.6776 -0.1062 0.1053 0.080 Uiso 1 1 calc R U . . .
C9 C 0.4724(5) -0.0693(3) 0.1263(3) 0.0673(9) Uani 1 1 d . . . . .
H9 H 0.4005 -0.1253 0.0422 0.081 Uiso 1 1 calc R U . . .
C10 C 0.4118(4) 0.0017(3) 0.2120(2) 0.0558(7) Uani 1 1 d . . . . .
H10 H 0.2994 -0.0058 0.1859 0.067 Uiso 1 1 calc R U . . .
C11 C 0.2190(3) 0.3548(3) 0.6522(2) 0.0448(6) Uani 1 1 d . . . . .
C12 C 0.0682(3) 0.2544(3) 0.6698(2) 0.0474(6) Uani 1 1 d . . . . .
H12 H 0.0268 0.1463 0.6368 0.057 Uiso 1 1 calc R U . . .
C13 C -0.0216(4) 0.3115(3) 0.7351(2) 0.0546(7) Uani 1 1 d . . . . .
H13 H -0.1229 0.2423 0.7472 0.065 Uiso 1 1 calc R U . . .
C14 C 0.0365(4) 0.4709(3) 0.7832(3) 0.0584(7) Uani 1 1 d . . . . .
H14 H -0.0245 0.5096 0.8284 0.070 Uiso 1 1 calc R U . . .
C15 C 0.1840(4) 0.5718(3) 0.7640(3) 0.0596(8) Uani 1 1 d . . . . .
H15 H 0.2225 0.6795 0.7947 0.071 Uiso 1 1 calc R U . . .
C16 C 0.2760(4) 0.5147(3) 0.6995(2) 0.0525(7) Uani 1 1 d . . . . .
H16 H 0.3774 0.5842 0.6876 0.063 Uiso 1 1 calc R U . . .
C17 C 0.6208(3) 0.4916(3) 0.7330(2) 0.0437(6) Uani 1 1 d . . . . .
C18 C 0.6127(3) 0.4822(3) 0.8504(2) 0.0499(6) Uani 1 1 d . . . . .
H18 H 0.5286 0.3907 0.8559 0.060 Uiso 1 1 calc R U . . .
C19 C 0.7267(4) 0.6055(3) 0.9596(2) 0.0536(7) Uani 1 1 d . . . . .
H19 H 0.7221 0.5989 1.0392 0.064 Uiso 1 1 calc R U . . .
C20 C 0.8467(4) 0.7376(3) 0.9478(2) 0.0524(7) Uani 1 1 d . . . . .
C21 C 0.8604(4) 0.7524(3) 0.8350(3) 0.0543(7) Uani 1 1 d . . . . .
H21 H 0.9441 0.8450 0.8307 0.065 Uiso 1 1 calc R U . . .
C22 C 0.7471(3) 0.6267(3) 0.7266(2) 0.0502(7) Uani 1 1 d . . . . .
H22 H 0.7562 0.6332 0.6477 0.060 Uiso 1 1 calc R U . . .

loop_
_atom_site_aniso_label
_atom_site_aniso_U_11
_atom_site_aniso_U_22
_atom_site_aniso_U_33
_atom_site_aniso_U_23
_atom_site_aniso_U_13
_atom_site_aniso_U_12
F1 0.0796(12) 0.0475(9) 0.0529(10) -0.0097(7) 0.0029(8) 0.0183(8)
N1 0.0536(13) 0.0391(11) 0.0424(12) 0.0052(9) 0.0126(10) 0.0174(10)
N2 0.0563(14) 0.0413(11) 0.0447(12) 0.0094(9) 0.0166(10) 0.0199(10)
C1 0.0493(15) 0.0352(12) 0.0408(13) 0.0102(10) 0.0127(11) 0.0167(11)
C2 0.0518(15) 0.0340(12) 0.0376(13) 0.0092(10) 0.0119(11) 0.0174(11)
C3 0.0522(15) 0.0427(13) 0.0426(14) 0.0081(11) 0.0148(12) 0.0201(12)
C4 0.0545(16) 0.0384(12) 0.0388(13) 0.0103(10) 0.0131(11) 0.0203(11)
C5 0.0580(16) 0.0357(12) 0.0405(14) 0.0082(10) 0.0154(12) 0.0189(11)
C6 0.0661(18) 0.0476(15) 0.0509(16) 0.0135(12) 0.0155(13) 0.0276(13)
C7 0.073(2) 0.0522(16) 0.074(2) 0.0223(15) 0.0313(16) 0.0362(15)
C8 0.090(2) 0.0521(16) 0.067(2) 0.0136(14) 0.0397(18) 0.0381(16)
C9 0.090(2) 0.0513(16) 0.0471(16) 0.0024(13) 0.0252(15) 0.0260(16)
C10 0.0643(18) 0.0491(15) 0.0480(15) 0.0095(12) 0.0187(13) 0.0240(13)
C11 0.0502(15) 0.0388(12) 0.0397(13) 0.0089(10) 0.0096(11) 0.0198(11)
C12 0.0504(15) 0.0411(13) 0.0443(14) 0.0097(11) 0.0104(11) 0.0198(11)
C13 0.0517(16) 0.0597(16) 0.0519(15) 0.0175(13) 0.0167(13) 0.0262(13)
C14 0.0652(18) 0.0643(17) 0.0547(16) 0.0135(13) 0.0196(14) 0.0418(15)
C15 0.0697(19) 0.0488(15) 0.0628(18) 0.0114(13) 0.0194(15) 0.0348(14)
C16 0.0570(16) 0.0420(13) 0.0549(16) 0.0142(12) 0.0171(13) 0.0212(12)
C17 0.0502(15) 0.0371(12) 0.0394(13) 0.0069(10) 0.0113(11) 0.0208(11)
C18 0.0531(15) 0.0443(13) 0.0440(14) 0.0098(11) 0.0142(12) 0.0181(12)
C19 0.0660(18) 0.0520(15) 0.0377(14) 0.0074(11) 0.0152(13) 0.0273(14)
C20 0.0569(16) 0.0393(13) 0.0443(15) -0.0032(11) 0.0053(12) 0.0208(12)
C21 0.0574(17) 0.0344(12) 0.0570(17) 0.0084(11) 0.0137(13) 0.0140(12)
C22 0.0626(17) 0.0409(13) 0.0437(14) 0.0118(11) 0.0177(12) 0.0219(12)

loop_
_atom_type_symbol
_atom_type_description
_atom_type_scat_dispersion_real
_atom_type_scat_dispersion_imag
_atom_type_scat_source
C C 0.0033 0.0016 'International Tables Vol C Tables 4.2.6.8 and 6.1.1.4'
H H 0.0000 0.0000 'International Tables Vol C Tables 4.2.6.8 and 6.1.1.4'
F F 0.0171 0.0103 'International Tables Vol C Tables 4.2.6.8 and 6.1.1.4'
N N 0.0061 0.0033 'International Tables Vol C Tables 4.2.6.8 and 6.1.1.4'

loop_
_geom_angle_atom_site_label_1
_geom_angle_atom_site_label_2
_geom_angle_atom_site_label_3
_geom_angle
_geom_angle_site_symmetry_1
_geom_angle_site_symmetry_3
_geom_angle_publ_flag
N2 N1 C1 120.8(2) . . ?
C4 N2 N1 120.0(2) . . ?
N1 C1 C2 121.6(2) . . ?
N1 C1 C11 114.1(2) . . ?
C2 C1 C11 124.2(2) . . ?
C3 C2 C1 116.6(2) . . ?
C3 C2 C17 119.8(2) . . ?
C1 C2 C17 123.6(2) . . ?
C2 C3 C4 119.5(2) . . ?
C2 C3 H3 120.2 . . ?
C4 C3 H3 120.2 . . ?
N2 C4 C3 121.2(2) . . ?
N2 C4 C5 116.5(2) . . ?
C3 C4 C5 122.2(2) . . ?
C6 C5 C10 118.9(2) . . ?
C6 C5 C4 121.4(2) . . ?
C10 C5 C4 119.6(2) . . ?
C5 C6 C7 121.3(3) . . ?
C5 C6 H6 119.4 . . ?
C7 C6 H6 119.4 . . ?
C8 C7 C6 119.3(3) . . ?
C8 C7 H7 120.4 . . ?
C6 C7 H7 120.4 . . ?
C7 C8 C9 120.3(3) . . ?
C7 C8 H8 119.8 . . ?
C9 C8 H8 119.8 . . ?
C8 C9 C10 120.4(3) . . ?
C8 C9 H9 119.8 . . ?
C10 C9 H9 119.8 . . ?
C9 C10 C5 119.8(3) . . ?
C9 C10 H10 120.1 . . ?
C5 C10 H10 120.1 . . ?
C12 C11 C16 118.8(2) . . ?
C12 C11 C1 120.1(2) . . ?
C16 C11 C1 121.2(2) . . ?
C13 C12 C11 120.6(2) . . ?
C13 C12 H12 119.7 . . ?
C11 C12 H12 119.7 . . ?
C12 C13 C14 120.5(3) . . ?
C12 C13 H13 119.8 . . ?
C14 C13 H13 119.8 . . ?
C15 C14 C13 119.5(2) . . ?
C15 C14 H14 120.3 . . ?
C13 C14 H14 120.3 . . ?
C14 C15 C16 120.2(2) . . ?
C14 C15 H15 119.9 . . ?
C16 C15 H15 119.9 . . ?
C15 C16 C11 120.5(2) . . ?
C15 C16 H16 119.8 . . ?
C11 C16 H16 119.8 . . ?
C22 C17 C18 118.8(2) . . ?
C22 C17 C2 120.3(2) . . ?
C18 C17 C2 120.8(2) . . ?
C19 C18 C17 121.0(2) . . ?
C19 C18 H18 119.5 . . ?
C17 C18 H18 119.5 . . ?
C20 C19 C18 117.8(2) . . ?
C20 C19 H19 121.1 . . ?
C18 C19 H19 121.1 . . ?
C21 C20 F1 118.7(2) . . ?
C21 C20 C19 123.5(2) . . ?
F1 C20 C19 117.8(2) . . ?
C20 C21 C22 118.0(2) . . ?
C20 C21 H21 121.0 . . ?
C22 C21 H21 121.0 . . ?
C17 C22 C21 120.9(2) . . ?
C17 C22 H22 119.6 . . ?
C21 C22 H22 119.6 . . ?

loop_
_geom_bond_atom_site_label_1
_geom_bond_atom_site_label_2
_geom_bond_distance
_geom_bond_site_symmetry_2
_geom_bond_publ_flag
F1 C20 1.373(3) . ?
N1 N2 1.342(3) . ?
N1 C1 1.345(3) . ?
N2 C4 1.334(3) . ?
C1 C2 1.406(3) . ?
C1 C11 1.492(3) . ?
C2 C3 1.380(3) . ?
C2 C17 1.491(3) . ?
C3 C4 1.398(3) . ?
C3 H3 0.9400 . ?
C4 C5 1.487(3) . ?
C5 C6 1.383(4) . ?
C5 C10 1.394(3) . ?
C6 C7 1.388(4) . ?
C6 H6 0.9400 . ?
C7 C8 1.379(4) . ?
C7 H7 0.9400 . ?
C8 C9 1.379(5) . ?
C8 H8 0.9400 . ?
C9 C10 1.391(4) . ?
C9 H9 0.9400 . ?
C10 H10 0.9400 . ?
C11 C12 1.386(3) . ?
C11 C16 1.396(3) . ?
C12 C13 1.375(3) . ?
C12 H12 0.9400 . ?
C13 C14 1.390(4) . ?
C13 H13 0.9400 . ?
C14 C15 1.377(4) . ?
C14 H14 0.9400 . ?
C15 C16 1.385(4) . ?
C15 H15 0.9400 . ?
C16 H16 0.9400 . ?
C17 C22 1.387(3) . ?
C17 C18 1.389(3) . ?
C18 C19 1.385(3) . ?
C18 H18 0.9400 . ?
C19 C20 1.373(4) . ?
C19 H19 0.9400 . ?
C20 C21 1.361(4) . ?
C21 C22 1.388(3) . ?
C21 H21 0.9400 . ?
C22 H22 0.9400 . ?

loop_
_geom_hbond_atom_site_label_D
_geom_hbond_atom_site_label_H
_geom_hbond_atom_site_label_A
_geom_hbond_distance_DH
_geom_hbond_distance_HA
_geom_hbond_distance_DA
_geom_hbond_angle_DHA
_geom_hbond_site_symmetry_A
C21 H21 F1 0.94 2.62 3.334(3) 132.8 2_777

loop_
_geom_torsion_atom_site_label_1
_geom_torsion_atom_site_label_2
_geom_torsion_atom_site_label_3
_geom_torsion_atom_site_label_4
_geom_torsion
_geom_torsion_site_symmetry_1
_geom_torsion_site_symmetry_2
_geom_torsion_site_symmetry_3
_geom_torsion_site_symmetry_4
_geom_torsion_publ_flag
C1 N1 N2 C4 -2.4(3) . . . . ?
N2 N1 C1 C2 -0.7(3) . . . . ?
N2 N1 C1 C11 177.58(19) . . . . ?
N1 C1 C2 C3 3.1(3) . . . . ?
C11 C1 C2 C3 -175.0(2) . . . . ?
N1 C1 C2 C17 -176.2(2) . . . . ?
C11 C1 C2 C17 5.7(4) . . . . ?
C1 C2 C3 C4 -2.5(3) . . . . ?
C17 C2 C3 C4 176.9(2) . . . . ?
N1 N2 C4 C3 3.1(3) . . . . ?
N1 N2 C4 C5 -177.5(2) . . . . ?
C2 C3 C4 N2 -0.5(4) . . . . ?
C2 C3 C4 C5 -179.9(2) . . . . ?
N2 C4 C5 C6 -153.8(2) . . . . ?
C3 C4 C5 C6 25.7(3) . . . . ?
N2 C4 C5 C10 27.0(3) . . . . ?
C3 C4 C5 C10 -153.6(2) . . . . ?
C10 C5 C6 C7 0.3(4) . . . . ?
C4 C5 C6 C7 -178.9(2) . . . . ?
C5 C6 C7 C8 -0.5(4) . . . . ?
C6 C7 C8 C9 0.3(4) . . . . ?
C7 C8 C9 C10 0.2(4) . . . . ?
C8 C9 C10 C5 -0.3(4) . . . . ?
C6 C5 C10 C9 0.1(4) . . . . ?
C4 C5 C10 C9 179.4(2) . . . . ?
N1 C1 C11 C12 41.6(3) . . . . ?
C2 C1 C11 C12 -140.1(2) . . . . ?
N1 C1 C11 C16 -137.3(2) . . . . ?
C2 C1 C11 C16 41.0(4) . . . . ?
C16 C11 C12 C13 -1.4(4) . . . . ?
C1 C11 C12 C13 179.7(2) . . . . ?
C11 C12 C13 C14 0.8(4) . . . . ?
C12 C13 C14 C15 0.6(4) . . . . ?
C13 C14 C15 C16 -1.4(4) . . . . ?
C14 C15 C16 C11 0.7(4) . . . . ?
C12 C11 C16 C15 0.7(4) . . . . ?
C1 C11 C16 C15 179.6(2) . . . . ?
C3 C2 C17 C22 57.5(3) . . . . ?
C1 C2 C17 C22 -123.1(3) . . . . ?
C3 C2 C17 C18 -120.6(3) . . . . ?
C1 C2 C17 C18 58.7(3) . . . . ?
C22 C17 C18 C19 0.8(4) . . . . ?
C2 C17 C18 C19 179.0(2) . . . . ?
C17 C18 C19 C20 0.6(4) . . . . ?
C18 C19 C20 C21 -0.9(4) . . . . ?
C18 C19 C20 F1 179.7(2) . . . . ?
F1 C20 C21 C22 179.2(2) . . . . ?
C19 C20 C21 C22 -0.2(4) . . . . ?
C18 C17 C22 C21 -1.9(4) . . . . ?
C2 C17 C22 C21 179.9(2) . . . . ?
C20 C21 C22 C17 1.7(4) . . . . ?
